data_4075518
loop_
_publ_author_name
'Axtell, Alex T.'
'Klosin, Jerzy'
'Abboud, Khalil A.'

_publ_section_title
;
 Evaluation of Asymmetric Hydrogenation Ligands in Asymmetric
 Hydroformylation Reactions. Highly Enantioselective Ligands Based on
 Bis-phosphacycles
;
_journal_issue 21
_journal_name_full Organometallics
_journal_page_first 5003
_journal_paper_doi 10.1021/om060340e
_journal_volume 25
_journal_year 2006
_chemical_formula_sum 'C37 H71 O2 P4 Rh'
_chemical_formula_weight 774.73
_chemical_name_systematic
;
 ?
;
_space_group_IT_number 19
_symmetry_cell_setting orthorhombic
_symmetry_space_group_name_Hall 'P 2ac 2ab'
_symmetry_space_group_name_H-M 'P 21 21 21'
_atom_sites_solution_hydrogens geom
_atom_sites_solution_primary direct
_atom_sites_solution_secondary difmap
_audit_creation_method SHELXL-97
_cell_angle_alpha 90.00
_cell_angle_beta 90.00
_cell_angle_gamma 90.00
_cell_formula_units_Z 4
_cell_length_a 12.960(1)
_cell_length_b 14.8220(11)
_cell_length_c 20.9965(16)
_cell_measurement_reflns_used 162
_cell_measurement_temperature 173(2)
_cell_measurement_theta_max 28.0
_cell_measurement_theta_min 2.0
_cell_volume 4033.3(5)
_computing_cell_refinement 'Bruker SMART v5.624 & SAINT 6.36a (Bruker 1998)'
_computing_data_collection 'Bruker SMART v5.624 (Bruker 1998)'
_computing_data_reduction 'Bruker SHELXTL v6.14 (Bruker 2000)'
_computing_molecular_graphics 'Bruker SHELXTL v6.14'
_computing_publication_material 'Bruker SHELXTL v6.14'
_computing_structure_refinement 'Bruker SHELXTL v6.14'
_computing_structure_solution 'Bruker SHELXTL v6.14'
_diffrn_ambient_temperature 173(2)
_diffrn_measured_fraction_theta_full 0.970
_diffrn_measured_fraction_theta_max 0.970
_diffrn_measurement_device_type 'SMART CCD area detector'
_diffrn_measurement_method '\w scans'
_diffrn_radiation_monochromator graphite
_diffrn_radiation_source 'fine-focus sealed tube'
_diffrn_radiation_type MoK\a
_diffrn_radiation_wavelength 0.71073
_diffrn_reflns_av_R_equivalents 0.0751
_diffrn_reflns_av_sigmaI/netI 0.1035
_diffrn_reflns_limit_h_max 16
_diffrn_reflns_limit_h_min -11
_diffrn_reflns_limit_k_max 18
_diffrn_reflns_limit_k_min -12
_diffrn_reflns_limit_l_max 22
_diffrn_reflns_limit_l_min -26
_diffrn_reflns_number 15163
_diffrn_reflns_theta_full 27.50
_diffrn_reflns_theta_max 27.50
_diffrn_reflns_theta_min 1.68
_diffrn_standards_decay_% 1
_diffrn_standards_number 0
_exptl_absorpt_coefficient_mu 0.611
_exptl_absorpt_correction_T_max 0.9523
_exptl_absorpt_correction_T_min 0.9145
_exptl_absorpt_correction_type integration
_exptl_absorpt_process_details 'based on measured indexed crystal faces, Bruker SHELXTL  v6.12 (Bruker 1998)'
_exptl_crystal_colour red/orange
_exptl_crystal_density_diffrn 1.276
_exptl_crystal_density_meas 0
_exptl_crystal_density_method 'not measured'
_exptl_crystal_description needles
_exptl_crystal_F_000 1656
_exptl_crystal_size_max 0.14
_exptl_crystal_size_mid 0.12
_exptl_crystal_size_min 0.09
_refine_diff_density_max 0.722
_refine_diff_density_min -1.001
_refine_diff_density_rms 0.102
_refine_ls_abs_structure_details 'Flack H D (1983), Acta Cryst. A39, 876-881'
_refine_ls_abs_structure_Flack -0.04(4)
_refine_ls_extinction_method none
_refine_ls_goodness_of_fit_ref 1.000
_refine_ls_hydrogen_treatment mixed
_refine_ls_matrix_type full
_refine_ls_number_parameters 397
_refine_ls_number_reflns 8785
_refine_ls_number_restraints 0
_refine_ls_restrained_S_all 1.000
_refine_ls_R_factor_all 0.0839
_refine_ls_R_factor_gt 0.0567
_refine_ls_shift/su_max 0.001
_refine_ls_shift/su_mean 0.000
_refine_ls_structure_factor_coef Fsqd
_refine_ls_weighting_details 'calc w=1/[\s^2^(Fo^2^)+(0.0672P)^2^] where P=(Fo^2^+2Fc^2^)/3'
_refine_ls_weighting_scheme calc
_refine_ls_wR_factor_gt 0.1241
_refine_ls_wR_factor_ref 0.1357
_reflns_number_gt 6624
_reflns_number_total 8785
_reflns_threshold_expression I>2\s(I)
_cod_data_source_file om060340e.cif
_cod_data_source_block '[((S,S,R,R)-TangPhos)2]Rh][acac]'
_cod_depositor_comments
;
The following automatic conversions were performed:

'_symmetry_cell_setting' value 'Orthorhombic' changed to
'orthorhombic' according to
/home/saulius/struct/CIF-dictionaries/cif_core.dic dictionary named
'cif_core.dic' version 2.4.1 from 2010-06-29.

Automatic conversion script
Id: cif_fix_values 1715 2011-07-08 13:25:40Z adriana 
;
_cod_original_sg_symbol_H-M P2(1)2(1)2(1)
_cod_database_code 4075518

loop_
_symmetry_equiv_pos_as_xyz
'x, y, z'
'-x+1/2, -y, z+1/2'
'-x, y+1/2, -z+1/2'
'x+1/2, -y+1/2, -z'

loop_
_atom_site_label
_atom_site_type_symbol
_atom_site_fract_x
_atom_site_fract_y
_atom_site_fract_z
_atom_site_U_iso_or_equiv
_atom_site_adp_type
_atom_site_occupancy
_atom_site_symmetry_multiplicity
_atom_site_calc_flag
_atom_site_refinement_flags
Rh Rh 0.31874(3) 0.49651(3) 0.141797(18) 0.02011(10) Uani 1 1 d .
P1 P 0.48542(10) 0.54286(10) 0.15513(7) 0.0233(3) Uani 1 1 d .
P2 P 0.39601(11) 0.38312(10) 0.07969(7) 0.0227(3) Uani 1 1 d .
P3 P 0.15817(11) 0.43872(10) 0.17479(7) 0.0253(3) Uani 1 1 d .
P4 P 0.24198(11) 0.63286(10) 0.15892(7) 0.0236(3) Uani 1 1 d .
C1 C 0.5755(4) 0.4932(5) 0.0956(3) 0.0294(12) Uani 1 1 d .
H1A H 0.6416 0.4792 0.1181 0.035 Uiso 1 1 calc R
C2 C 0.5961(6) 0.5716(5) 0.0505(3) 0.0418(17) Uani 1 1 d .
H2A H 0.6555 0.5578 0.0225 0.050 Uiso 1 1 calc R
H2B H 0.5349 0.5833 0.0236 0.050 Uiso 1 1 calc R
C3 C 0.6196(6) 0.6531(4) 0.0920(3) 0.0406(17) Uani 1 1 d .
H3A H 0.6221 0.7085 0.0657 0.049 Uiso 1 1 calc R
H3B H 0.6871 0.6455 0.1134 0.049 Uiso 1 1 calc R
C4 C 0.5318(4) 0.6599(4) 0.1422(3) 0.0323(13) Uani 1 1 d .
H4A H 0.4751 0.6985 0.1261 0.039 Uiso 1 1 calc R
H4B H 0.5581 0.6859 0.1824 0.039 Uiso 1 1 calc R
C5 C 0.5370(4) 0.4057(4) 0.0648(3) 0.0262(13) Uani 1 1 d .
H5A H 0.5470 0.4112 0.0177 0.031 Uiso 1 1 calc R
C6 C 0.5943(5) 0.3198(4) 0.0871(4) 0.0373(16) Uani 1 1 d .
H6A H 0.6583 0.3119 0.0620 0.045 Uiso 1 1 calc R
H6B H 0.6136 0.3259 0.1325 0.045 Uiso 1 1 calc R
C7 C 0.5246(5) 0.2383(4) 0.0784(3) 0.0341(14) Uani 1 1 d .
H7A H 0.5522 0.1859 0.1021 0.041 Uiso 1 1 calc R
H7B H 0.5199 0.2221 0.0327 0.041 Uiso 1 1 calc R
C8 C 0.4177(5) 0.2648(4) 0.1042(3) 0.0322(14) Uani 1 1 d .
H8A H 0.4161 0.2595 0.1512 0.039 Uiso 1 1 calc R
H8B H 0.3637 0.2251 0.0862 0.039 Uiso 1 1 calc R
C9 C 0.5363(4) 0.5126(5) 0.2362(2) 0.0287(13) Uani 1 1 d .
C10 C 0.6541(5) 0.5298(5) 0.2416(3) 0.049(2) Uani 1 1 d .
H10A H 0.6778 0.5133 0.2844 0.074 Uiso 1 1 calc R
H10B H 0.6684 0.5939 0.2340 0.074 Uiso 1 1 calc R
H10C H 0.6905 0.4933 0.2099 0.074 Uiso 1 1 calc R
C11 C 0.4811(5) 0.5707(4) 0.2868(3) 0.0376(15) Uani 1 1 d .
H11A H 0.5075 0.5554 0.3292 0.056 Uiso 1 1 calc R
H11B H 0.4067 0.5590 0.2852 0.056 Uiso 1 1 calc R
H11C H 0.4939 0.6347 0.2781 0.056 Uiso 1 1 calc R
C12 C 0.5167(5) 0.4134(4) 0.2500(3) 0.0346(15) Uani 1 1 d .
H12A H 0.5439 0.3983 0.2922 0.052 Uiso 1 1 calc R
H12B H 0.5513 0.3765 0.2177 0.052 Uiso 1 1 calc R
H12C H 0.4424 0.4015 0.2489 0.052 Uiso 1 1 calc R
C13 C 0.3405(4) 0.3779(4) -0.0026(3) 0.0312(14) Uani 1 1 d .
C14 C 0.3635(5) 0.4663(4) -0.0367(3) 0.0377(15) Uani 1 1 d .
H14A H 0.3344 0.4644 -0.0798 0.056 Uiso 1 1 calc R
H14B H 0.4384 0.4750 -0.0394 0.056 Uiso 1 1 calc R
H14C H 0.3326 0.5165 -0.0130 0.056 Uiso 1 1 calc R
C15 C 0.2237(5) 0.3651(5) 0.0036(3) 0.0377(15) Uani 1 1 d .
H15A H 0.1927 0.3624 -0.0389 0.057 Uiso 1 1 calc R
H15B H 0.1943 0.4160 0.0272 0.057 Uiso 1 1 calc R
H15C H 0.2095 0.3088 0.0265 0.057 Uiso 1 1 calc R
C16 C 0.3831(6) 0.3001(5) -0.0430(3) 0.0419(17) Uani 1 1 d .
H16A H 0.3508 0.3013 -0.0852 0.063 Uiso 1 1 calc R
H16B H 0.3677 0.2425 -0.0222 0.063 Uiso 1 1 calc R
H16C H 0.4580 0.3068 -0.0475 0.063 Uiso 1 1 calc R
C21 C 0.0722(4) 0.5304(4) 0.2076(3) 0.0280(13) Uani 1 1 d .
H21A H 0.0560 0.5147 0.2528 0.034 Uiso 1 1 calc R
C22 C -0.0297(4) 0.5236(4) 0.1688(3) 0.0361(16) Uani 1 1 d .
H22A H -0.0879 0.5467 0.1947 0.043 Uiso 1 1 calc R
H22B H -0.0244 0.5609 0.1299 0.043 Uiso 1 1 calc R
C23 C -0.0492(5) 0.4268(5) 0.1509(4) 0.0426(16) Uani 1 1 d .
H23A H -0.1031 0.4232 0.1176 0.051 Uiso 1 1 calc R
H23B H -0.0727 0.3921 0.1885 0.051 Uiso 1 1 calc R
C24 C 0.0535(4) 0.3883(4) 0.1257(3) 0.0315(14) Uani 1 1 d .
H24A H 0.0629 0.4044 0.0803 0.038 Uiso 1 1 calc R
H24B H 0.0542 0.3218 0.1296 0.038 Uiso 1 1 calc R
C25 C 0.1222(4) 0.6244(4) 0.2074(3) 0.0302(14) Uani 1 1 d .
H25A H 0.0708 0.6680 0.1894 0.036 Uiso 1 1 calc R
C26 C 0.1555(5) 0.6595(4) 0.2725(3) 0.0329(15) Uani 1 1 d .
H26A H 0.1995 0.6146 0.2945 0.039 Uiso 1 1 calc R
H26B H 0.0945 0.6721 0.2995 0.039 Uiso 1 1 calc R
C27 C 0.2161(5) 0.7464(4) 0.2595(3) 0.0343(15) Uani 1 1 d .
H27A H 0.2505 0.7673 0.2990 0.041 Uiso 1 1 calc R
H27B H 0.1690 0.7945 0.2446 0.041 Uiso 1 1 calc R
C28 C 0.2973(5) 0.7252(4) 0.2079(3) 0.0305(14) Uani 1 1 d .
H28A H 0.3630 0.7058 0.2277 0.037 Uiso 1 1 calc R
H28B H 0.3106 0.7791 0.1813 0.037 Uiso 1 1 calc R
C29 C 0.1706(5) 0.3597(4) 0.2443(3) 0.0310(14) Uani 1 1 d .
C30 C 0.0669(5) 0.3226(5) 0.2682(4) 0.0437(18) Uani 1 1 d .
H30A H 0.0791 0.2816 0.3041 0.066 Uiso 1 1 calc R
H30B H 0.0326 0.2897 0.2337 0.066 Uiso 1 1 calc R
H30C H 0.0230 0.3726 0.2821 0.066 Uiso 1 1 calc R
C31 C 0.2376(5) 0.2790(4) 0.2233(3) 0.0381(16) Uani 1 1 d .
H31A H 0.2453 0.2369 0.2590 0.057 Uiso 1 1 calc R
H31B H 0.3058 0.3008 0.2102 0.057 Uiso 1 1 calc R
H31C H 0.2044 0.2481 0.1875 0.057 Uiso 1 1 calc R
C32 C 0.2238(5) 0.4095(4) 0.2996(3) 0.0375(15) Uani 1 1 d .
H32A H 0.2312 0.3684 0.3359 0.056 Uiso 1 1 calc R
H32B H 0.1820 0.4616 0.3122 0.056 Uiso 1 1 calc R
H32C H 0.2922 0.4301 0.2859 0.056 Uiso 1 1 calc R
C33 C 0.2051(4) 0.6886(4) 0.0815(3) 0.0289(13) Uani 1 1 d .
C34 C 0.1484(5) 0.6222(4) 0.0400(3) 0.0337(15) Uani 1 1 d .
H34A H 0.1295 0.6512 -0.0003 0.051 Uiso 1 1 calc R
H34B H 0.0858 0.6018 0.0619 0.051 Uiso 1 1 calc R
H34C H 0.1930 0.5702 0.0313 0.051 Uiso 1 1 calc R
C35 C 0.3038(5) 0.7200(4) 0.0481(3) 0.0357(15) Uani 1 1 d .
H35A H 0.2860 0.7491 0.0077 0.053 Uiso 1 1 calc R
H35B H 0.3483 0.6678 0.0399 0.053 Uiso 1 1 calc R
H35C H 0.3402 0.7631 0.0754 0.053 Uiso 1 1 calc R
C36 C 0.1368(5) 0.7721(4) 0.0921(3) 0.0405(17) Uani 1 1 d .
H36A H 0.1194 0.7991 0.0509 0.061 Uiso 1 1 calc R
H36B H 0.1742 0.8161 0.1182 0.061 Uiso 1 1 calc R
H36C H 0.0733 0.7541 0.1140 0.061 Uiso 1 1 calc R
O1 O 0.6352(4) 0.3329(3) -0.0826(3) 0.0609(15) Uani 1 1 d .
O2 O 0.8123(4) 0.5717(3) -0.1190(2) 0.0421(11) Uani 1 1 d .
C41 C 0.7638(5) 0.4382(4) -0.0643(3) 0.0415(17) Uani 1 1 d .
H41A H 0.7854 0.4024 -0.0293 0.050 Uiso 1 1 calc R
C42 C 0.6766(6) 0.4072(4) -0.0961(3) 0.0375(15) Uani 1 1 d .
C43 C 0.6257(5) 0.4622(5) -0.1476(3) 0.0480(18) Uani 1 1 d .
H43A H 0.5649 0.4301 -0.1635 0.072 Uiso 1 1 calc R
H43B H 0.6745 0.4718 -0.1826 0.072 Uiso 1 1 calc R
H43C H 0.6045 0.5207 -0.1301 0.072 Uiso 1 1 calc R
C44 C 0.8242(5) 0.5146(4) -0.0763(3) 0.0356(14) Uani 1 1 d .
C45 C 0.9159(6) 0.5297(6) -0.0318(4) 0.066(3) Uani 1 1 d .
H45A H 0.9530 0.5843 -0.0448 0.100 Uiso 1 1 calc R
H45B H 0.9624 0.4777 -0.0340 0.100 Uiso 1 1 calc R
H45C H 0.8909 0.5369 0.0120 0.100 Uiso 1 1 calc R

loop_
_atom_site_aniso_label
_atom_site_aniso_U_11
_atom_site_aniso_U_22
_atom_site_aniso_U_33
_atom_site_aniso_U_23
_atom_site_aniso_U_13
_atom_site_aniso_U_12
Rh 0.01957(17) 0.01927(19) 0.02148(18) -0.0007(2) 0.00060(16) -0.0005(2)
P1 0.0226(7) 0.0220(7) 0.0254(8) -0.0004(6) -0.0013(6) -0.0011(6)
P2 0.0248(7) 0.0215(8) 0.0218(7) 0.0004(6) 0.0039(6) -0.0011(6)
P3 0.0228(7) 0.0253(8) 0.0278(8) -0.0020(6) 0.0041(6) -0.0033(6)
P4 0.0218(7) 0.0225(7) 0.0267(8) -0.0022(6) 0.0010(6) 0.0016(6)
C1 0.022(2) 0.034(3) 0.032(3) -0.010(3) 0.003(2) -0.001(3)
C2 0.053(4) 0.037(4) 0.036(4) 0.000(3) 0.013(3) -0.010(3)
C3 0.052(4) 0.032(4) 0.038(4) -0.002(3) 0.013(3) -0.012(3)
C4 0.031(3) 0.031(3) 0.035(3) 0.003(3) -0.001(3) -0.004(2)
C5 0.016(3) 0.030(3) 0.032(3) -0.003(3) 0.001(2) 0.001(2)
C6 0.034(4) 0.038(4) 0.040(4) -0.001(3) -0.004(3) 0.011(3)
C7 0.043(4) 0.020(3) 0.039(4) 0.000(3) 0.013(3) 0.004(3)
C8 0.033(3) 0.030(3) 0.033(3) -0.007(3) 0.010(3) 0.004(3)
C9 0.029(3) 0.041(4) 0.017(3) 0.002(3) -0.002(2) -0.005(3)
C10 0.035(4) 0.072(5) 0.041(4) 0.014(4) -0.011(3) -0.012(3)
C11 0.054(4) 0.030(3) 0.029(3) 0.000(3) -0.007(3) 0.002(3)
C12 0.033(3) 0.033(4) 0.038(4) 0.005(3) -0.004(3) 0.004(3)
C13 0.028(3) 0.038(3) 0.028(3) -0.006(3) -0.001(2) -0.009(3)
C14 0.039(3) 0.042(4) 0.032(4) -0.001(3) -0.001(3) -0.006(3)
C15 0.033(3) 0.048(4) 0.032(4) -0.016(3) 0.002(3) -0.003(3)
C16 0.050(4) 0.043(4) 0.034(4) -0.017(3) 0.008(3) -0.004(3)
C21 0.020(3) 0.030(3) 0.034(3) 0.005(3) 0.006(2) 0.000(2)
C22 0.020(3) 0.043(4) 0.046(4) 0.005(3) 0.002(3) 0.003(2)
C23 0.028(3) 0.055(4) 0.044(4) -0.001(4) -0.003(3) -0.004(3)
C24 0.032(3) 0.031(3) 0.032(4) -0.004(3) -0.001(3) -0.008(3)
C25 0.024(3) 0.038(4) 0.029(3) 0.004(3) 0.002(3) 0.005(3)
C26 0.030(3) 0.035(4) 0.034(4) -0.008(3) 0.007(3) 0.003(3)
C27 0.035(3) 0.036(4) 0.031(3) -0.015(3) 0.000(3) 0.000(3)
C28 0.029(3) 0.023(3) 0.039(4) -0.007(3) 0.001(3) 0.004(2)
C29 0.031(3) 0.026(3) 0.036(3) 0.000(3) 0.014(3) -0.005(3)
C30 0.035(4) 0.047(4) 0.049(4) 0.013(4) 0.011(3) -0.009(3)
C31 0.044(4) 0.028(3) 0.043(4) 0.005(3) 0.006(3) 0.006(3)
C32 0.045(4) 0.033(4) 0.035(4) 0.010(3) 0.002(3) 0.004(3)
C33 0.032(3) 0.024(3) 0.031(3) 0.000(3) -0.002(3) 0.008(2)
C34 0.042(4) 0.032(3) 0.027(3) 0.003(3) -0.011(3) 0.002(3)
C35 0.039(4) 0.032(3) 0.035(3) 0.012(3) 0.000(3) -0.003(3)
C36 0.037(4) 0.037(4) 0.047(4) 0.005(3) 0.001(3) 0.012(3)
O1 0.066(4) 0.045(3) 0.072(4) -0.002(3) 0.028(3) -0.011(3)
O2 0.052(3) 0.038(3) 0.036(2) 0.003(2) 0.002(2) -0.005(2)
C41 0.049(4) 0.035(4) 0.041(4) 0.000(3) 0.004(3) 0.018(3)
C42 0.043(4) 0.031(3) 0.039(4) -0.009(3) 0.015(3) -0.001(3)
C43 0.036(3) 0.059(4) 0.049(4) -0.015(4) 0.006(3) -0.002(3)
C44 0.036(3) 0.036(4) 0.035(3) -0.013(3) -0.005(3) 0.004(3)
C45 0.063(5) 0.063(6) 0.074(6) -0.015(5) -0.025(4) 0.007(4)

loop_
_atom_type_symbol
_atom_type_description
_atom_type_scat_dispersion_real
_atom_type_scat_dispersion_imag
_atom_type_scat_source
C C 0.0033 0.0016 'International Tables Vol C Tables 4.2.6.8 and 6.1.1.4'
H H 0.0000 0.0000 'International Tables Vol C Tables 4.2.6.8 and 6.1.1.4'
O O 0.0106 0.0060 'International Tables Vol C Tables 4.2.6.8 and 6.1.1.4'
P P 0.1023 0.0942 'International Tables Vol C Tables 4.2.6.8 and 6.1.1.4'
Rh Rh -1.1178 0.9187 'International Tables Vol C Tables 4.2.6.8 and 6.1.1.4'

loop_
_geom_angle_atom_site_label_1
_geom_angle_atom_site_label_2
_geom_angle_atom_site_label_3
_geom_angle
P4 Rh P1 97.28(5)
P4 Rh P2 155.03(6)
P1 Rh P2 83.12(5)
P4 Rh P3 83.71(5)
P1 Rh P3 155.40(6)
P2 Rh P3 106.23(5)
C4 P1 C1 93.9(3)
C4 P1 C9 104.0(3)
C1 P1 C9 107.1(3)
C4 P1 Rh 124.70(19)
C1 P1 Rh 113.08(18)
C9 P1 Rh 111.78(18)
C8 P2 C13 106.0(3)
C8 P2 C5 93.8(3)
C13 P2 C5 103.1(3)
C8 P2 Rh 126.0(2)
C13 P2 Rh 112.2(2)
C5 P2 Rh 112.24(19)
C24 P3 C29 104.0(3)
C24 P3 C21 93.5(3)
C29 P3 C21 102.5(3)
C24 P3 Rh 128.9(2)
C29 P3 Rh 112.3(2)
C21 P3 Rh 111.53(18)
C28 P4 C25 93.9(3)
C28 P4 C33 104.6(3)
C25 P4 C33 106.8(3)
C28 P4 Rh 124.91(19)
C25 P4 Rh 113.0(2)
C33 P4 Rh 111.28(18)
C2 C1 C5 116.1(5)
C2 C1 P1 103.1(4)
C5 C1 P1 114.4(4)
C2 C1 H1A 107.6
C5 C1 H1A 107.6
P1 C1 H1A 107.6
C3 C2 C1 106.6(5)
C3 C2 H2A 110.4
C1 C2 H2A 110.4
C3 C2 H2B 110.4
C1 C2 H2B 110.4
H2A C2 H2B 108.6
C2 C3 C4 107.0(5)
C2 C3 H3A 110.3
C4 C3 H3A 110.3
C2 C3 H3B 110.3
C4 C3 H3B 110.3
H3A C3 H3B 108.6
C3 C4 P1 106.0(4)
C3 C4 H4A 110.5
P1 C4 H4A 110.5
C3 C4 H4B 110.5
P1 C4 H4B 110.5
H4A C4 H4B 108.7
C1 C5 C6 114.3(5)
C1 C5 P2 113.3(4)
C6 C5 P2 105.7(4)
C1 C5 H5A 107.8
C6 C5 H5A 107.8
P2 C5 H5A 107.8
C7 C6 C5 109.4(5)
C7 C6 H6A 109.8
C5 C6 H6A 109.8
C7 C6 H6B 109.8
C5 C6 H6B 109.8
H6A C6 H6B 108.3
C6 C7 C8 106.9(5)
C6 C7 H7A 110.4
C8 C7 H7A 110.4
C6 C7 H7B 110.4
C8 C7 H7B 110.4
H7A C7 H7B 108.6
C7 C8 P2 106.3(4)
C7 C8 H8A 110.5
P2 C8 H8A 110.5
C7 C8 H8B 110.5
P2 C8 H8B 110.5
H8A C8 H8B 108.7
C12 C9 C11 109.4(5)
C12 C9 C10 108.0(5)
C11 C9 C10 108.3(5)
C12 C9 P1 110.1(4)
C11 C9 P1 109.1(4)
C10 C9 P1 111.8(4)
C9 C10 H10A 109.5
C9 C10 H10B 109.5
H10A C10 H10B 109.5
C9 C10 H10C 109.5
H10A C10 H10C 109.5
H10B C10 H10C 109.5
C9 C11 H11A 109.5
C9 C11 H11B 109.5
H11A C11 H11B 109.5
C9 C11 H11C 109.5
H11A C11 H11C 109.5
H11B C11 H11C 109.5
C9 C12 H12A 109.5
C9 C12 H12B 109.5
H12A C12 H12B 109.5
C9 C12 H12C 109.5
H12A C12 H12C 109.5
H12B C12 H12C 109.5
C14 C13 C15 109.9(5)
C14 C13 C16 108.4(5)
C15 C13 C16 108.1(5)
C14 C13 P2 108.8(4)
C15 C13 P2 107.9(4)
C16 C13 P2 113.8(5)
C13 C14 H14A 109.5
C13 C14 H14B 109.5
H14A C14 H14B 109.5
C13 C14 H14C 109.5
H14A C14 H14C 109.5
H14B C14 H14C 109.5
C13 C15 H15A 109.5
C13 C15 H15B 109.5
H15A C15 H15B 109.5
C13 C15 H15C 109.5
H15A C15 H15C 109.5
H15B C15 H15C 109.5
C13 C16 H16A 109.5
C13 C16 H16B 109.5
H16A C16 H16B 109.5
C13 C16 H16C 109.5
H16A C16 H16C 109.5
H16B C16 H16C 109.5
C25 C21 C22 114.5(5)
C25 C21 P3 113.8(4)
C22 C21 P3 105.3(4)
C25 C21 H21A 107.6
C22 C21 H21A 107.6
P3 C21 H21A 107.6
C23 C22 C21 109.6(5)
C23 C22 H22A 109.7
C21 C22 H22A 109.7
C23 C22 H22B 109.7
C21 C22 H22B 109.7
H22A C22 H22B 108.2
C22 C23 C24 107.0(5)
C22 C23 H23A 110.3
C24 C23 H23A 110.3
C22 C23 H23B 110.3
C24 C23 H23B 110.3
H23A C23 H23B 108.6
C23 C24 P3 106.9(4)
C23 C24 H24A 110.3
P3 C24 H24A 110.3
C23 C24 H24B 110.3
P3 C24 H24B 110.3
H24A C24 H24B 108.6
C26 C25 C21 115.2(5)
C26 C25 P4 103.4(4)
C21 C25 P4 114.5(4)
C26 C25 H25A 107.8
C21 C25 H25A 107.8
P4 C25 H25A 107.8
C25 C26 C27 105.8(5)
C25 C26 H26A 110.6
C27 C26 H26A 110.6
C25 C26 H26B 110.6
C27 C26 H26B 110.6
H26A C26 H26B 108.7
C26 C27 C28 107.7(5)
C26 C27 H27A 110.2
C28 C27 H27A 110.2
C26 C27 H27B 110.2
C28 C27 H27B 110.2
H27A C27 H27B 108.5
C27 C28 P4 106.0(4)
C27 C28 H28A 110.5
P4 C28 H28A 110.5
C27 C28 H28B 110.5
P4 C28 H28B 110.5
H28A C28 H28B 108.7
C30 C29 C32 108.5(5)
C30 C29 C31 107.9(5)
C32 C29 C31 109.5(5)
C30 C29 P3 113.8(5)
C32 C29 P3 109.0(4)
C31 C29 P3 108.1(4)
C29 C30 H30A 109.5
C29 C30 H30B 109.5
H30A C30 H30B 109.5
C29 C30 H30C 109.5
H30A C30 H30C 109.5
H30B C30 H30C 109.5
C29 C31 H31A 109.5
C29 C31 H31B 109.5
H31A C31 H31B 109.5
C29 C31 H31C 109.5
H31A C31 H31C 109.5
H31B C31 H31C 109.5
C29 C32 H32A 109.5
C29 C32 H32B 109.5
H32A C32 H32B 109.5
C29 C32 H32C 109.5
H32A C32 H32C 109.5
H32B C32 H32C 109.5
C34 C33 C35 110.0(5)
C34 C33 C36 109.2(5)
C35 C33 C36 107.7(5)
C34 C33 P4 109.6(4)
C35 C33 P4 108.4(4)
C36 C33 P4 111.9(4)
C33 C34 H34A 109.5
C33 C34 H34B 109.5
H34A C34 H34B 109.5
C33 C34 H34C 109.5
H34A C34 H34C 109.5
H34B C34 H34C 109.5
C33 C35 H35A 109.5
C33 C35 H35B 109.5
H35A C35 H35B 109.5
C33 C35 H35C 109.5
H35A C35 H35C 109.5
H35B C35 H35C 109.5
C33 C36 H36A 109.5
C33 C36 H36B 109.5
H36A C36 H36B 109.5
C33 C36 H36C 109.5
H36A C36 H36C 109.5
H36B C36 H36C 109.5
C42 C41 C44 129.5(6)
C42 C41 H41A 115.2
C44 C41 H41A 115.2
O1 C42 C41 121.9(7)
O1 C42 C43 116.7(7)
C41 C42 C43 121.4(6)
C42 C43 H43A 109.5
C42 C43 H43B 109.5
H43A C43 H43B 109.5
C42 C43 H43C 109.5
H43A C43 H43C 109.5
H43B C43 H43C 109.5
O2 C44 C41 127.7(6)
O2 C44 C45 115.9(6)
C41 C44 C45 116.4(6)
C44 C45 H45A 109.5
C44 C45 H45B 109.5
H45A C45 H45B 109.5
C44 C45 H45C 109.5
H45A C45 H45C 109.5
H45B C45 H45C 109.5

loop_
_geom_bond_atom_site_label_1
_geom_bond_atom_site_label_2
_geom_bond_distance
Rh P4 2.2811(15)
Rh P1 2.2839(14)
Rh P2 2.3512(15)
Rh P3 2.3546(14)
P1 C4 1.855(6)
P1 C1 1.861(5)
P1 C9 1.880(5)
P2 C8 1.849(6)
P2 C13 1.873(6)
P2 C5 1.883(6)
P3 C24 1.860(6)
P3 C29 1.877(6)
P3 C21 1.888(6)
P4 C28 1.856(6)
P4 C25 1.861(6)
P4 C33 1.886(6)
C1 C2 1.522(9)
C1 C5 1.534(8)
C1 H1A 1.0000
C2 C3 1.520(9)
C2 H2A 0.9900
C2 H2B 0.9900
C3 C4 1.554(9)
C3 H3A 0.9900
C3 H3B 0.9900
C4 H4A 0.9900
C4 H4B 0.9900
C5 C6 1.546(8)
C5 H5A 1.0000
C6 C7 1.519(9)
C6 H6A 0.9900
C6 H6B 0.9900
C7 C8 1.539(8)
C7 H7A 0.9900
C7 H7B 0.9900
C8 H8A 0.9900
C8 H8B 0.9900
C9 C12 1.520(9)
C9 C11 1.543(8)
C9 C10 1.552(8)
C10 H10A 0.9800
C10 H10B 0.9800
C10 H10C 0.9800
C11 H11A 0.9800
C11 H11B 0.9800
C11 H11C 0.9800
C12 H12A 0.9800
C12 H12B 0.9800
C12 H12C 0.9800
C13 C14 1.524(9)
C13 C15 1.530(8)
C13 C16 1.535(8)
C14 H14A 0.9800
C14 H14B 0.9800
C14 H14C 0.9800
C15 H15A 0.9800
C15 H15B 0.9800
C15 H15C 0.9800
C16 H16A 0.9800
C16 H16B 0.9800
C16 H16C 0.9800
C21 C25 1.536(8)
C21 C22 1.554(8)
C21 H21A 1.0000
C22 C23 1.505(9)
C22 H22A 0.9900
C22 H22B 0.9900
C23 C24 1.542(9)
C23 H23A 0.9900
C23 H23B 0.9900
C24 H24A 0.9900
C24 H24B 0.9900
C25 C26 1.526(9)
C25 H25A 1.0000
C26 C27 1.533(9)
C26 H26A 0.9900
C26 H26B 0.9900
C27 C28 1.543(8)
C27 H27A 0.9900
C27 H27B 0.9900
C28 H28A 0.9900
C28 H28B 0.9900
C29 C30 1.536(8)
C29 C32 1.539(9)
C29 C31 1.543(8)
C30 H30A 0.9800
C30 H30B 0.9800
C30 H30C 0.9800
C31 H31A 0.9800
C31 H31B 0.9800
C31 H31C 0.9800
C32 H32A 0.9800
C32 H32B 0.9800
C32 H32C 0.9800
C33 C34 1.507(8)
C33 C35 1.530(8)
C33 C36 1.537(8)
C34 H34A 0.9800
C34 H34B 0.9800
C34 H34C 0.9800
C35 H35A 0.9800
C35 H35B 0.9800
C35 H35C 0.9800
C36 H36A 0.9800
C36 H36B 0.9800
C36 H36C 0.9800
O1 C42 1.257(8)
O2 C44 1.244(7)
C41 C42 1.390(10)
C41 C44 1.399(9)
C41 H41A 0.9500
C42 C43 1.506(10)
C43 H43A 0.9800
C43 H43B 0.9800
C43 H43C 0.9800
C44 C45 1.529(9)
C45 H45A 0.9800
C45 H45B 0.9800
C45 H45C 0.9800
